data_4333790
loop_
_publ_author_name
'Matthew Currie'
'Julien Estager'
'Peter Licence'
'Shuang Men'
'Peter Nockemann'
'Kenneth R. Seddon'
'Ma\/lgorzata Swad\'zba-Kwa\'sny'
'C\'ecile Terrade'

_publ_contact_author_name
;
;
_publ_section_title
;
 Chlorostannate(II) Ionic Liquids: Speciation, Lewis Acidity, and
 Oxidative Stability
;
_journal_name_full 'Inorganic Chemistry'
_journal_page_first 1710
_journal_page_last 1721
_journal_paper_doi 10.1021/ic300241p
_journal_volume 52
_journal_year 2013
_chemical_absolute_configuration ad
_chemical_formula_moiety 'C6 H11 N2, Cl3 Sn'
_chemical_formula_sum 'C6 H11 Cl3 N2 Sn'
_chemical_formula_weight 336.21
_chemical_name_systematic
;
 ? 
;
_space_group_crystal_system orthorhombic
_space_group_IT_number 19
_space_group_name_Hall 'P 2ac 2ab'
_space_group_name_H-M_alt 'P 21 21 21'
_symmetry_space_group_name_Hall 'P 2ac 2ab'
_symmetry_space_group_name_H-M 'P 21 21 21'
_atom_sites_solution_hydrogens geom
_atom_sites_solution_primary direct
_atom_sites_solution_secondary difmap
_audit_creation_date 2011-12-06
_audit_creation_method
;
  Olex2 1.1
  (compiled 2011.11.01 svn.r2039, GUI svn.r3906)
;
_cell_angle_alpha 90.00
_cell_angle_beta 90.00
_cell_angle_gamma 90.00
_cell_formula_units_Z 4
_cell_length_a 8.333(3)
_cell_length_b 9.134(4)
_cell_length_c 14.611(7)
_cell_measurement_reflns_used 6619
_cell_measurement_temperature 293(2)
_cell_measurement_theta_max 27.53
_cell_measurement_theta_min 2.81
_cell_volume 1112.1(8)
_computing_molecular_graphics
;
O. V. Dolomanov, L. J. Bourhis, R. J. Gildea, J. A. K. Howard and H. Puschmann,
OLEX2: a complete structure solution, refinement and analysis program.
J. Appl. Cryst. (2009). 42, 339-341.
;
_computing_publication_material
;
O. V. Dolomanov, L. J. Bourhis, R. J. Gildea, J. A. K. Howard and H. Puschmann,
OLEX2: a complete structure solution, refinement and analysis program.
J. Appl. Cryst. (2009). 42, 339-341.
;
_computing_structure_refinement
;
SHELXL, G.M. Sheldrick, Acta Cryst.
2008). A64, 112-122
;
_computing_structure_solution 'SHELXS-97 (Sheldrick, 1990)'
_diffrn_ambient_temperature 293(2)
_diffrn_detector CCD
_diffrn_detector_area_resol_mean 28.5714
_diffrn_measured_fraction_theta_full 0.995
_diffrn_measured_fraction_theta_max 0.995
_diffrn_measurement_device
;
AFC12 (Right): Kappa 3 circle
;
_diffrn_measurement_device_type
;
Rigaku Saturn724+ (2x2 bin mode)
;
_diffrn_measurement_method 'profile data from \w-scans'
_diffrn_measurement_specimen_support Mitegen
_diffrn_radiation_monochromator Confocal
_diffrn_radiation_type 'MO K\a'
_diffrn_radiation_wavelength 0.71075
_diffrn_reflns_av_R_equivalents 0.0305
_diffrn_reflns_av_unetI/netI 0.0443
_diffrn_reflns_limit_h_max 7
_diffrn_reflns_limit_h_min -10
_diffrn_reflns_limit_k_max 11
_diffrn_reflns_limit_k_min -11
_diffrn_reflns_limit_l_max 19
_diffrn_reflns_limit_l_min -14
_diffrn_reflns_number 6619
_diffrn_reflns_theta_full 27.53
_diffrn_reflns_theta_max 27.53
_diffrn_reflns_theta_min 2.81
_diffrn_source 'Rotating Anode'
_diffrn_source_current 55.0
_diffrn_source_power 2.5
_diffrn_source_voltage 45.0
_exptl_absorpt_coefficient_mu 2.971
_exptl_absorpt_correction_T_max 1.000
_exptl_absorpt_correction_T_min 0.783
_exptl_absorpt_correction_type multi-scan
_exptl_absorpt_process_details SADABS
_exptl_crystal_colour colorless
_exptl_crystal_density_diffrn 2.008
_exptl_crystal_description block
_exptl_crystal_F_000 648
_exptl_crystal_size_max 0.10
_exptl_crystal_size_mid 0.06
_exptl_crystal_size_min 0.05
_refine_diff_density_max 0.940
_refine_diff_density_min -0.507
_refine_diff_density_rms 0.107
_refine_ls_abs_structure_details 'Flack H D (1983), Acta Cryst. A39, 876-881'
_refine_ls_abs_structure_Flack 0.00(3)
_refine_ls_extinction_method none
_refine_ls_goodness_of_fit_ref 0.996
_refine_ls_hydrogen_treatment constr
_refine_ls_matrix_type full
_refine_ls_number_parameters 111
_refine_ls_number_reflns 2537
_refine_ls_number_restraints 0
_refine_ls_restrained_S_all 0.996
_refine_ls_R_factor_all 0.0314
_refine_ls_R_factor_gt 0.0274
_refine_ls_shift/su_max 0.010
_refine_ls_shift/su_mean 0.001
_refine_ls_structure_factor_coef Fsqd
_refine_ls_weighting_details 'calc w=1/[\s^2^(Fo^2^)+(0.0139P)^2^+0.0000P] where P=(Fo^2^+2Fc^2^)/3'
_refine_ls_weighting_scheme calc
_refine_ls_wR_factor_gt 0.0424
_refine_ls_wR_factor_ref 0.0440
_reflns_number_gt 2344
_reflns_number_total 2537
_reflns_threshold_expression >2sigma(I)
_cod_data_source_file ic300241p_si_001_1.cif
_cod_data_source_block 2011ncs0210a
_cod_database_code 4333790

loop_
_space_group_symop_id
_space_group_symop_operation_xyz
1 'x, y, z'
2 '-x+1/2, -y, z+1/2'
3 'x+1/2, -y+1/2, -z'
4 '-x, y+1/2, -z+1/2'

loop_
_atom_site_label
_atom_site_type_symbol
_atom_site_fract_x
_atom_site_fract_y
_atom_site_fract_z
_atom_site_U_iso_or_equiv
_atom_site_adp_type
_atom_site_occupancy
_atom_site_symmetry_multiplicity
_atom_site_calc_flag
_atom_site_refinement_flags
Sn1 Sn 0.16551(2) 0.75686(2) 0.501158(16) 0.01318(6) Uani 1 1 d .
Cl2 Cl 0.35190(11) 0.71184(9) 0.63869(5) 0.01708(19) Uani 1 1 d .
Cl3 Cl -0.02278(11) 0.56060(9) 0.56481(5) 0.01683(19) Uani 1 1 d .
Cl4 Cl 0.29862(10) 0.56723(10) 0.40304(6) 0.0196(2) Uani 1 1 d .
N001 N 0.1754(3) 0.2205(3) 0.69160(17) 0.0130(6) Uani 1 1 d .
N002 N 0.4238(3) 0.2601(3) 0.65642(17) 0.0132(6) Uani 1 1 d .
C003 C 0.2827(4) 0.3239(4) 0.6721(2) 0.0151(8) Uani 1 1 d .
H003 H 0.2625 0.4240 0.6697 0.018 Uiso 1 1 calc R
C004 C 0.4059(5) 0.1119(4) 0.6658(2) 0.0187(9) Uani 1 1 d .
H004 H 0.4854 0.0414 0.6583 0.022 Uiso 1 1 calc R
C005 C 0.2513(4) 0.0876(4) 0.6880(2) 0.0162(8) Uani 1 1 d .
H005 H 0.2045 -0.0032 0.6988 0.019 Uiso 1 1 calc R
C006 C 0.5729(4) 0.3360(4) 0.6306(2) 0.0181(8) Uani 1 1 d .
H00A H 0.6604 0.3010 0.6685 0.022 Uiso 1 1 calc R
H00B H 0.5608 0.4402 0.6414 0.022 Uiso 1 1 calc R
C007 C 0.0067(4) 0.2453(4) 0.7140(2) 0.0177(7) Uani 1 1 d .
H00C H -0.0242 0.3416 0.6945 0.027 Uiso 1 1 calc R
H00D H -0.0082 0.2368 0.7790 0.027 Uiso 1 1 calc R
H00E H -0.0584 0.1738 0.6834 0.027 Uiso 1 1 calc R
C008 C 0.6130(4) 0.3099(4) 0.5304(2) 0.0201(9) Uani 1 1 d .
H00F H 0.6251 0.2067 0.5197 0.030 Uiso 1 1 calc R
H00G H 0.7113 0.3591 0.5154 0.030 Uiso 1 1 calc R
H00H H 0.5279 0.3472 0.4928 0.030 Uiso 1 1 calc R

loop_
_atom_site_aniso_label
_atom_site_aniso_U_11
_atom_site_aniso_U_22
_atom_site_aniso_U_33
_atom_site_aniso_U_23
_atom_site_aniso_U_13
_atom_site_aniso_U_12
Sn1 0.01205(11) 0.01167(11) 0.01582(10) 0.00027(12) -0.00051(11) 0.00041(11)
Cl2 0.0185(4) 0.0171(4) 0.0157(4) 0.0005(4) -0.0020(4) -0.0008(4)
Cl3 0.0154(4) 0.0136(4) 0.0215(4) 0.0009(4) 0.0004(4) -0.0010(4)
Cl4 0.0202(5) 0.0171(4) 0.0215(4) -0.0041(4) 0.0034(4) -0.0013(4)
N001 0.0142(14) 0.0139(15) 0.0109(13) 0.0013(12) 0.0013(12) 0.0001(15)
N002 0.0132(14) 0.0152(15) 0.0110(12) -0.0016(14) 0.0004(11) -0.0024(15)
C003 0.022(2) 0.0122(18) 0.0113(17) -0.0012(15) -0.0038(16) -0.0032(16)
C004 0.023(2) 0.014(2) 0.0186(19) 0.0019(16) -0.0008(16) 0.0051(17)
C005 0.023(2) 0.0095(18) 0.0157(18) 0.0055(16) 0.0025(16) 0.0017(17)
C006 0.0121(19) 0.020(2) 0.0222(19) -0.0014(17) -0.0005(16) -0.0042(15)
C007 0.0139(17) 0.0199(18) 0.0194(16) -0.0035(18) 0.0019(14) 0.003(2)
C008 0.024(2) 0.0175(18) 0.0184(17) 0.0026(15) 0.0029(15) -0.0039(17)

loop_
_atom_type_symbol
_atom_type_description
_atom_type_scat_dispersion_real
_atom_type_scat_dispersion_imag
_atom_type_scat_source
C C 0.0033 0.0016 'International Tables Vol C Tables 4.2.6.8 and 6.1.1.4'
H H 0.0000 0.0000 'International Tables Vol C Tables 4.2.6.8 and 6.1.1.4'
Cl Cl 0.1484 0.1585 'International Tables Vol C Tables 4.2.6.8 and 6.1.1.4'
N N 0.0061 0.0033 'International Tables Vol C Tables 4.2.6.8 and 6.1.1.4'
Sn Sn -0.6537 1.4246 'International Tables Vol C Tables 4.2.6.8 and 6.1.1.4'

loop_
_geom_angle_atom_site_label_1
_geom_angle_atom_site_label_2
_geom_angle_atom_site_label_3
_geom_angle
Cl3 Sn1 Cl2 88.53(4)
Cl4 Sn1 Cl2 93.96(4)
Cl4 Sn1 Cl3 89.72(4)
C003 N001 C005 108.0(3)
C003 N001 C007 125.7(3)
C005 N001 C007 126.2(3)
C003 N002 C004 108.6(3)
C003 N002 C006 125.7(3)
C004 N002 C006 125.7(3)
N002 C003 N001 108.6(3)
C005 C004 N002 106.9(3)
C004 C005 N001 107.8(3)
N002 C006 C008 111.0(3)

loop_
_geom_bond_atom_site_label_1
_geom_bond_atom_site_label_2
_geom_bond_distance
Sn1 Cl2 2.5728(12)
Sn1 Cl3 2.5573(11)
Sn1 Cl4 2.5071(11)
N001 C003 1.332(4)
N001 C005 1.370(4)
N001 C007 1.461(4)
N002 C003 1.331(4)
N002 C004 1.369(5)
N002 C006 1.472(4)
C004 C005 1.346(5)
C006 C008 1.521(4)
